data_4073200
loop_
_publ_author_name
'Scheeren, Carla'
'Maasarani, Fida'
'Hijazi, Akram'
'Djukic, Jean-Pierre'
'Pfeffer, Michel'
'Zari\'c, Sne\<zana D.'
'Le Goff, Xavier-Fr\'ed\'eric'
'Ricard, Louis'

_publ_section_title
;
 Stereoselective &#x201C;Electrophilic&#x201D; Cyclometalation of
 Planar-Prochiral (\h6-Arene)tricarbonylchromium Complexes with Asymmetric
 Metal Centers:&#x00A0; pseudo-T-4 [Cp*RhCl2]2and [Cp*IrCl2]2
;
_journal_issue 14
_journal_name_full Organometallics
_journal_page_first 3336
_journal_paper_doi 10.1021/om070170l
_journal_volume 26
_journal_year 2007
_chemical_formula_moiety '2(C25 H25 Cl Cr N O3 Rh), C7 H8'
_chemical_formula_sum 'C28.5 H29 Cl Cr N O3 Rh'
_chemical_formula_weight 623.89
_chemical_name_systematic
; 
 ? 
;
_space_group_IT_number 2
_symmetry_cell_setting triclinic
_symmetry_space_group_name_Hall '-P 1'
_symmetry_space_group_name_H-M 'P -1'
_atom_sites_solution_hydrogens geom
_atom_sites_solution_primary direct
_atom_sites_solution_secondary difmap
_audit_creation_method SHELXL-97
_cell_angle_alpha 73.6100(10)
_cell_angle_beta 77.8370(10)
_cell_angle_gamma 85.6410(10)
_cell_formula_units_Z 4
_cell_length_a 12.8340(10)
_cell_length_b 14.2510(10)
_cell_length_c 15.4330(10)
_cell_measurement_reflns_used 9303
_cell_measurement_temperature 150.0(1)
_cell_measurement_theta_max 30.034
_cell_measurement_theta_min 0.998
_cell_volume 2646.8(3)
_computing_structure_refinement 'SHELXL-97 (Sheldrick, 1997)'
_computing_structure_solution 'SHELXS-97 (Sheldrick, 1990)'
_diffrn_ambient_temperature 150.0(1)
_diffrn_measured_fraction_theta_full .996
_diffrn_measured_fraction_theta_max .996
_diffrn_measurement_device_type KappaCCD
_diffrn_measurement_method 'phi and omega scans'
_diffrn_radiation_monochromator graphite
_diffrn_radiation_source 'fine-focus sealed tube'
_diffrn_radiation_type MoK\a
_diffrn_radiation_wavelength 0.71069
_diffrn_reflns_av_R_equivalents 0.0200
_diffrn_reflns_av_sigmaI/netI 0.0414
_diffrn_reflns_limit_h_max 18
_diffrn_reflns_limit_h_min -15
_diffrn_reflns_limit_k_max 20
_diffrn_reflns_limit_k_min -19
_diffrn_reflns_limit_l_max 21
_diffrn_reflns_limit_l_min -19
_diffrn_reflns_number 33109
_diffrn_reflns_theta_full 30.03
_diffrn_reflns_theta_max 30.03
_diffrn_reflns_theta_min 2.80
_exptl_absorpt_coefficient_mu 1.165
_exptl_absorpt_correction_T_max 0.8177
_exptl_absorpt_correction_T_min 0.7836
_exptl_absorpt_correction_type multi-scan
_exptl_crystal_colour orange
_exptl_crystal_density_diffrn 1.566
_exptl_crystal_density_method 'not measured'
_exptl_crystal_description block
_exptl_crystal_F_000 1268
_exptl_crystal_size_max 0.22
_exptl_crystal_size_mid 0.20
_exptl_crystal_size_min 0.18
_refine_diff_density_max 1.313
_refine_diff_density_min -1.014
_refine_diff_density_rms .090
_refine_ls_extinction_method none
_refine_ls_goodness_of_fit_ref 1.075
_refine_ls_hydrogen_treatment mixed
_refine_ls_matrix_type full
_refine_ls_number_parameters 653
_refine_ls_number_reflns 15413
_refine_ls_number_restraints 0
_refine_ls_restrained_S_all 1.075
_refine_ls_R_factor_all 0.0503
_refine_ls_R_factor_gt 0.0381
_refine_ls_shift/su_max 0.018
_refine_ls_shift/su_mean 0.000
_refine_ls_structure_factor_coef Fsqd
_refine_ls_weighting_details 'calc w=1/[\s^2^(Fo^2^)+(0.0620P)^2^+0.2943P] where P=(Fo^2^+2Fc^2^)/3'
_refine_ls_weighting_scheme calc
_refine_ls_wR_factor_gt 0.1040
_refine_ls_wR_factor_ref 0.1105
_reflns_number_gt 12389
_reflns_number_total 15413
_reflns_threshold_expression >2sigma(I)
_cod_data_source_file om070170l-file009.cif
_cod_data_source_block 2b
_cod_depositor_comments
;
The following automatic conversions were performed:

'_symmetry_cell_setting' value 'Triclinic' changed to 'triclinic'
according to /home/saulius/struct/CIF-dictionaries/cif_core.dic
dictionary named 'cif_core.dic' version 2.4.1 from 2010-06-29.

Automatic conversion script
Id: cif_fix_values 1715 2011-07-08 13:25:40Z adriana 
;
_cod_original_sg_symbol_H-M 'P-1     '
_cod_original_formula_sum 'C28.50 H29 Cl Cr N O3 Rh'
_cod_database_code 4073200

loop_
_symmetry_equiv_pos_as_xyz
'x, y, z'
'-x, -y, -z'

loop_
_atom_site_label
_atom_site_type_symbol
_atom_site_fract_x
_atom_site_fract_y
_atom_site_fract_z
_atom_site_U_iso_or_equiv
_atom_site_adp_type
_atom_site_occupancy
_atom_site_symmetry_multiplicity
_atom_site_calc_flag
_atom_site_refinement_flags
Rh1 Rh 0.995824(14) 0.695186(12) 0.263005(12) 0.02541(5) Uani 1 1 d .
Rh2 Rh 0.513756(13) 0.288781(12) 0.235856(12) 0.02301(5) Uani 1 1 d .
Cr1 Cr 0.72887(3) 0.76993(3) 0.14990(3) 0.02945(9) Uani 1 1 d .
Cr2 Cr 0.82753(3) 0.25035(3) 0.26896(3) 0.03013(9) Uani 1 1 d .
Cl1 Cl 1.05535(5) 0.53441(4) 0.25039(4) 0.03229(12) Uani 1 1 d .
Cl2 Cl 0.46764(4) 0.44497(4) 0.26737(4) 0.02923(12) Uani 1 1 d .
O1 O 0.50238(16) 0.80267(18) 0.12701(18) 0.0635(6) Uani 1 1 d .
O2 O 0.6876(2) 0.86989(17) 0.30046(17) 0.0625(7) Uani 1 1 d .
O3 O 0.7720(2) 0.96180(16) 0.00658(18) 0.0669(7) Uani 1 1 d .
O4 O 0.80141(19) 0.10742(19) 0.1664(2) 0.0727(8) Uani 1 1 d .
O5 O 0.9147(3) 0.0959(2) 0.41137(17) 0.0919(10) Uani 1 1 d .
O6 O 1.05137(17) 0.2655(2) 0.16251(18) 0.0739(7) Uani 1 1 d .
N1 N 0.87522(16) 0.62413(13) 0.36986(13) 0.0274(4) Uani 1 1 d .
N2 N 0.60083(15) 0.36424(13) 0.10769(13) 0.0249(4) Uani 1 1 d .
C1 C 0.8882(2) 0.59107(17) 0.45774(17) 0.0339(5) Uani 1 1 d .
H1 H 0.9570 0.5937 0.4706 0.041 Uiso 1 1 calc R
C2 C 0.8065(2) 0.55388(19) 0.52898(19) 0.0403(6) Uani 1 1 d .
H2 H 0.8188 0.5274 0.5898 0.048 Uiso 1 1 calc R
C3 C 0.7061(2) 0.55542(18) 0.51108(18) 0.0399(6) Uani 1 1 d .
H3 H 0.6475 0.5348 0.5607 0.048 Uiso 1 1 calc R
C4 C 0.6888(2) 0.58689(17) 0.42093(17) 0.0323(5) Uani 1 1 d .
C5 C 0.77781(18) 0.61660(15) 0.35020(16) 0.0274(5) Uani 1 1 d .
C6 C 0.78376(17) 0.64118(15) 0.24894(16) 0.0253(4) Uani 1 1 d .
C7 C 0.88064(18) 0.68705(15) 0.19397(16) 0.0254(4) Uani 1 1 d .
C8 C 0.89046(19) 0.71032(17) 0.09838(16) 0.0298(5) Uani 1 1 d .
H8 H 0.9513 0.7450 0.0602 0.036 Uiso 1 1 calc R
C9 C 0.8133(2) 0.68431(18) 0.05626(17) 0.0341(5) Uani 1 1 d .
H9 H 0.8226 0.7012 -0.0090 0.041 Uiso 1 1 calc R
C10 C 0.7234(2) 0.63359(18) 0.11170(18) 0.0338(5) Uani 1 1 d .
H10 H 0.6723 0.6139 0.0841 0.041 Uiso 1 1 calc R
C11 C 0.70825(19) 0.61150(17) 0.20806(18) 0.0310(5) Uani 1 1 d .
H11 H 0.6472 0.5766 0.2456 0.037 Uiso 1 1 calc R
C12 C 0.5770(2) 0.5935(2) 0.4036(2) 0.0476(7) Uani 1 1 d .
H12A H 0.5616 0.5339 0.3892 0.071 Uiso 1 1 calc R
H12B H 0.5702 0.6504 0.3517 0.071 Uiso 1 1 calc R
H12C H 0.5265 0.6004 0.4588 0.071 Uiso 1 1 calc R
C13 C 1.0931(2) 0.76359(19) 0.3339(2) 0.0410(6) Uani 1 1 d .
C14 C 1.1612(2) 0.73845(18) 0.2609(2) 0.0381(6) Uani 1 1 d .
C15 C 1.1242(2) 0.78770(17) 0.17613(19) 0.0341(5) Uani 1 1 d .
C16 C 1.0351(2) 0.84863(17) 0.19994(18) 0.0318(5) Uani 1 1 d .
C17 C 1.0105(2) 0.82952(18) 0.2973(2) 0.0373(6) Uani 1 1 d .
C18 C 1.1046(3) 0.7359(2) 0.4322(2) 0.0627(10) Uani 1 1 d .
H18A H 1.1355 0.6697 0.4482 0.094 Uiso 1 1 calc R
H18B H 1.0344 0.7376 0.4719 0.094 Uiso 1 1 calc R
H18C H 1.1515 0.7821 0.4410 0.094 Uiso 1 1 calc R
C19 C 1.2580(2) 0.6726(2) 0.2646(3) 0.0523(8) Uani 1 1 d .
H19A H 1.2685 0.6491 0.3283 0.078 Uiso 1 1 calc R
H19B H 1.3207 0.7089 0.2257 0.078 Uiso 1 1 calc R
H19C H 1.2480 0.6166 0.2422 0.078 Uiso 1 1 calc R
C20 C 1.1820(2) 0.7882(2) 0.0809(2) 0.0443(6) Uani 1 1 d .
H20A H 1.1317 0.8043 0.0389 0.066 Uiso 1 1 calc R
H20B H 1.2142 0.7235 0.0816 0.066 Uiso 1 1 calc R
H20C H 1.2381 0.8372 0.0600 0.066 Uiso 1 1 calc R
C21 C 0.9829(2) 0.92406(18) 0.1325(2) 0.0422(6) Uani 1 1 d .
H21A H 0.9062 0.9269 0.1572 0.063 Uiso 1 1 calc R
H21B H 0.9945 0.9065 0.0741 0.063 Uiso 1 1 calc R
H21C H 1.0138 0.9881 0.1219 0.063 Uiso 1 1 calc R
C22 C 0.9275(3) 0.8791(2) 0.3534(3) 0.0579(9) Uani 1 1 d .
H22A H 0.9618 0.9239 0.3762 0.087 Uiso 1 1 calc R
H22B H 0.8882 0.8299 0.4057 0.087 Uiso 1 1 calc R
H22C H 0.8781 0.9160 0.3151 0.087 Uiso 1 1 calc R
C23 C 0.5893(2) 0.7907(2) 0.1373(2) 0.0416(6) Uani 1 1 d .
C24 C 0.7043(2) 0.83301(19) 0.2406(2) 0.0424(6) Uani 1 1 d .
C25 C 0.7558(2) 0.8876(2) 0.0616(2) 0.0436(6) Uani 1 1 d .
C26 C 0.56089(19) 0.38653(17) 0.03086(17) 0.0311(5) Uani 1 1 d .
H26 H 0.4898 0.3684 0.0353 0.037 Uiso 1 1 calc R
C27 C 0.6177(2) 0.43424(18) -0.05387(17) 0.0355(5) Uani 1 1 d .
H27 H 0.5857 0.4517 -0.1066 0.043 Uiso 1 1 calc R
C28 C 0.7223(2) 0.45625(18) -0.06071(18) 0.0352(5) Uani 1 1 d .
H28 H 0.7639 0.4873 -0.1191 0.042 Uiso 1 1 calc R
C29 C 0.76777(19) 0.43314(16) 0.01775(17) 0.0303(5) Uani 1 1 d .
C30 C 0.70291(18) 0.39049(15) 0.10270(16) 0.0258(4) Uani 1 1 d .
C31 C 0.72908(18) 0.36883(15) 0.19511(16) 0.0266(5) Uani 1 1 d .
C32 C 0.65289(17) 0.30928(15) 0.26838(16) 0.0250(4) Uani 1 1 d .
C33 C 0.67336(18) 0.28490(16) 0.35768(16) 0.0279(5) Uani 1 1 d .
H33 H 0.6273 0.2413 0.4061 0.033 Uiso 1 1 calc R
C34 C 0.7608(2) 0.32353(19) 0.37765(18) 0.0342(5) Uani 1 1 d .
H34 H 0.7729 0.3053 0.4389 0.041 Uiso 1 1 calc R
C35 C 0.8293(2) 0.38800(19) 0.3085(2) 0.0366(6) Uani 1 1 d .
H35 H 0.8849 0.4176 0.3229 0.044 Uiso 1 1 calc R
C36 C 0.81533(18) 0.40911(17) 0.21637(18) 0.0307(5) Uani 1 1 d .
H36 H 0.8640 0.4505 0.1683 0.037 Uiso 1 1 calc R
C37 C 0.88493(19) 0.4521(2) 0.00388(19) 0.0388(6) Uani 1 1 d .
H37A H 0.8939 0.5116 0.0213 0.058 Uiso 1 1 calc R
H37B H 0.9183 0.4606 -0.0610 0.058 Uiso 1 1 calc R
H37C H 0.9188 0.3965 0.0423 0.058 Uiso 1 1 calc R
C38 C 0.48245(19) 0.14997(16) 0.21566(18) 0.0309(5) Uani 1 1 d .
C39 C 0.3884(2) 0.21143(18) 0.19998(18) 0.0332(5) Uani 1 1 d .
C40 C 0.34436(19) 0.23819(17) 0.28043(18) 0.0321(5) Uani 1 1 d .
C41 C 0.40871(19) 0.19374(17) 0.34899(17) 0.0300(5) Uani 1 1 d .
C42 C 0.49005(19) 0.13569(17) 0.30950(17) 0.0311(5) Uani 1 1 d .
C43 C 0.5473(2) 0.1004(2) 0.1481(2) 0.0457(7) Uani 1 1 d .
H43A H 0.6137 0.0744 0.1684 0.069 Uiso 1 1 calc R
H43B H 0.5640 0.1476 0.0873 0.069 Uiso 1 1 calc R
H43C H 0.5067 0.0466 0.1443 0.069 Uiso 1 1 calc R
C44 C 0.3417(2) 0.2356(2) 0.1148(2) 0.0466(7) Uani 1 1 d .
H44A H 0.2844 0.1901 0.1236 0.070 Uiso 1 1 calc R
H44B H 0.3973 0.2298 0.0622 0.070 Uiso 1 1 calc R
H44C H 0.3129 0.3027 0.1030 0.070 Uiso 1 1 calc R
C45 C 0.2464(2) 0.3004(2) 0.2958(2) 0.0448(7) Uani 1 1 d .
H45A H 0.2178 0.3220 0.2391 0.067 Uiso 1 1 calc R
H45B H 0.2647 0.3576 0.3125 0.067 Uiso 1 1 calc R
H45C H 0.1927 0.2623 0.3457 0.067 Uiso 1 1 calc R
C46 C 0.3825(2) 0.1970(2) 0.44729(18) 0.0399(6) Uani 1 1 d .
H46A H 0.3279 0.1488 0.4823 0.060 Uiso 1 1 calc R
H46B H 0.3557 0.2625 0.4502 0.060 Uiso 1 1 calc R
H46C H 0.4468 0.1819 0.4738 0.060 Uiso 1 1 calc R
C47 C 0.5649(2) 0.06653(18) 0.3602(2) 0.0395(6) Uani 1 1 d .
H47A H 0.5852 0.0945 0.4053 0.059 Uiso 1 1 calc R
H47B H 0.6288 0.0558 0.3163 0.059 Uiso 1 1 calc R
H47C H 0.5297 0.0040 0.3921 0.059 Uiso 1 1 calc R
C48 C 0.8090(2) 0.1616(2) 0.2075(2) 0.0464(7) Uani 1 1 d .
C49 C 0.8772(3) 0.1540(2) 0.3573(2) 0.0542(8) Uani 1 1 d .
C50 C 0.9646(2) 0.2595(2) 0.2040(2) 0.0464(7) Uani 1 1 d .
C51 C 1.4136(3) 0.8380(3) 0.3594(3) 0.0890(14) Uani 1 1 d .
H51A H 1.3847 0.7722 0.3757 0.134 Uiso 1 1 calc R
H51B H 1.4381 0.8477 0.4122 0.134 Uiso 1 1 calc R
H51C H 1.4736 0.8455 0.3070 0.134 Uiso 1 1 calc R
C52 C 1.3318(3) 0.9096(3) 0.3349(3) 0.0711(11) Uani 1 1 d .
C53 C 1.3040(3) 0.9350(2) 0.2480(2) 0.0515(7) Uani 1 1 d .
H53 H 1.3412 0.9074 0.2008 0.062 Uiso 1 1 calc R
C54 C 1.2241(3) 0.9988(3) 0.2335(4) 0.0903(14) Uani 1 1 d .
H54 H 1.2073 1.0143 0.1739 0.108 Uiso 1 1 calc R
C55 C 1.1655(4) 1.0429(3) 0.2916(4) 0.0899(15) Uani 1 1 d .
H55 H 1.1087 1.0871 0.2763 0.108 Uiso 1 1 calc R
C56 C 1.1942(3) 1.0191(3) 0.3774(3) 0.0698(10) Uani 1 1 d .
H56 H 1.1541 1.0496 0.4216 0.084 Uiso 1 1 calc R
C57 C 1.2760(3) 0.9549(3) 0.4047(3) 0.0654(9) Uani 1 1 d .
H57 H 1.2935 0.9420 0.4639 0.078 Uiso 1 1 calc R

loop_
_atom_site_aniso_label
_atom_site_aniso_U_11
_atom_site_aniso_U_22
_atom_site_aniso_U_33
_atom_site_aniso_U_23
_atom_site_aniso_U_13
_atom_site_aniso_U_12
Rh1 0.02871(10) 0.02412(9) 0.02272(10) -0.00391(7) -0.00556(7) -0.00455(7)
Rh2 0.02325(9) 0.02381(9) 0.02137(10) -0.00403(7) -0.00584(7) -0.00088(6)
Cr1 0.02916(19) 0.02816(18) 0.0294(2) -0.00662(16) -0.00463(16) 0.00135(15)
Cr2 0.02588(18) 0.03240(19) 0.0314(2) -0.00749(16) -0.00775(16) 0.00483(15)
Cl1 0.0306(3) 0.0279(3) 0.0359(3) -0.0085(2) -0.0007(2) -0.0024(2)
Cl2 0.0320(3) 0.0279(3) 0.0270(3) -0.0081(2) -0.0045(2) 0.0029(2)
O1 0.0312(10) 0.0789(16) 0.0819(18) -0.0249(14) -0.0145(11) 0.0103(11)
O2 0.0785(16) 0.0584(14) 0.0600(15) -0.0366(12) -0.0130(13) 0.0164(12)
O3 0.0725(16) 0.0460(12) 0.0635(16) 0.0130(11) -0.0106(13) -0.0015(11)
O4 0.0650(15) 0.0752(16) 0.104(2) -0.0619(17) -0.0295(15) 0.0213(13)
O5 0.127(3) 0.0836(18) 0.0455(15) -0.0054(13) -0.0135(16) 0.0639(18)
O6 0.0359(12) 0.103(2) 0.0673(17) -0.0118(15) 0.0042(11) 0.0129(13)
N1 0.0329(10) 0.0262(9) 0.0216(10) -0.0071(8) -0.0009(8) -0.0032(8)
N2 0.0282(9) 0.0239(8) 0.0202(9) -0.0032(7) -0.0047(7) 0.0026(7)
C1 0.0458(14) 0.0305(11) 0.0247(12) -0.0050(10) -0.0082(11) -0.0029(10)
C2 0.0579(17) 0.0367(13) 0.0250(13) -0.0072(11) -0.0053(12) -0.0055(12)
C3 0.0502(16) 0.0350(13) 0.0284(14) -0.0076(11) 0.0076(12) -0.0097(11)
C4 0.0360(12) 0.0269(11) 0.0306(13) -0.0092(10) 0.0041(10) -0.0051(9)
C5 0.0329(11) 0.0209(10) 0.0265(12) -0.0063(9) -0.0013(9) -0.0031(9)
C6 0.0262(10) 0.0226(10) 0.0262(12) -0.0078(9) -0.0017(9) -0.0007(8)
C7 0.0293(11) 0.0241(10) 0.0233(11) -0.0064(8) -0.0063(9) -0.0002(8)
C8 0.0293(11) 0.0312(11) 0.0266(12) -0.0074(9) -0.0019(9) 0.0010(9)
C9 0.0367(13) 0.0421(13) 0.0259(13) -0.0129(11) -0.0086(10) 0.0060(11)
C10 0.0337(12) 0.0375(13) 0.0354(14) -0.0161(11) -0.0105(11) 0.0010(10)
C11 0.0315(12) 0.0269(11) 0.0354(14) -0.0101(10) -0.0060(10) -0.0017(9)
C12 0.0380(14) 0.0534(17) 0.0430(17) -0.0112(14) 0.0112(12) -0.0108(13)
C13 0.0537(16) 0.0335(13) 0.0402(16) -0.0050(11) -0.0207(13) -0.0163(12)
C14 0.0378(13) 0.0264(11) 0.0487(17) 0.0002(11) -0.0159(12) -0.0110(10)
C15 0.0299(12) 0.0248(11) 0.0425(15) -0.0014(10) -0.0046(11) -0.0066(9)
C16 0.0344(12) 0.0264(11) 0.0323(13) -0.0021(10) -0.0070(10) -0.0081(9)
C17 0.0449(15) 0.0299(12) 0.0412(15) -0.0144(11) -0.0070(12) -0.0115(11)
C18 0.099(3) 0.0532(18) 0.0452(19) -0.0051(15) -0.0363(19) -0.0297(18)
C19 0.0373(15) 0.0378(14) 0.078(2) 0.0021(15) -0.0243(15) -0.0077(12)
C20 0.0421(15) 0.0381(14) 0.0443(17) -0.0055(12) 0.0041(13) -0.0069(12)
C21 0.0452(15) 0.0259(11) 0.0506(18) -0.0028(11) -0.0094(13) -0.0009(11)
C22 0.066(2) 0.0528(18) 0.061(2) -0.0335(17) 0.0021(17) -0.0096(16)
C23 0.0363(14) 0.0433(14) 0.0446(17) -0.0136(13) -0.0057(12) 0.0032(12)
C24 0.0483(16) 0.0323(13) 0.0461(17) -0.0112(12) -0.0096(13) 0.0056(12)
C25 0.0407(14) 0.0394(14) 0.0448(17) -0.0032(12) -0.0086(13) 0.0039(12)
C26 0.0286(11) 0.0354(12) 0.0284(13) -0.0070(10) -0.0075(10) 0.0034(10)
C27 0.0385(13) 0.0400(13) 0.0241(12) -0.0038(10) -0.0080(10) 0.0083(11)
C28 0.0403(13) 0.0322(12) 0.0250(12) -0.0020(10) 0.0016(10) 0.0045(10)
C29 0.0304(11) 0.0256(10) 0.0322(13) -0.0071(9) -0.0014(10) -0.0004(9)
C30 0.0275(10) 0.0224(10) 0.0260(12) -0.0061(8) -0.0038(9) 0.0018(8)
C31 0.0268(10) 0.0235(10) 0.0297(12) -0.0078(9) -0.0056(9) 0.0008(8)
C32 0.0236(10) 0.0236(10) 0.0278(12) -0.0066(9) -0.0065(9) 0.0027(8)
C33 0.0279(11) 0.0314(11) 0.0239(12) -0.0065(9) -0.0059(9) 0.0014(9)
C34 0.0334(12) 0.0420(13) 0.0308(13) -0.0124(11) -0.0121(11) 0.0023(10)
C35 0.0309(12) 0.0404(13) 0.0439(16) -0.0163(12) -0.0131(11) 0.0004(10)
C36 0.0272(11) 0.0291(11) 0.0359(14) -0.0087(10) -0.0061(10) -0.0030(9)
C37 0.0310(12) 0.0431(14) 0.0369(15) -0.0082(12) 0.0039(11) -0.0069(11)
C38 0.0327(12) 0.0254(10) 0.0345(14) -0.0071(10) -0.0063(10) -0.0061(9)
C39 0.0340(12) 0.0332(12) 0.0334(14) -0.0046(10) -0.0123(11) -0.0090(10)
C40 0.0265(11) 0.0325(12) 0.0354(14) -0.0040(10) -0.0076(10) -0.0057(9)
C41 0.0297(11) 0.0308(11) 0.0254(12) -0.0024(9) -0.0019(9) -0.0051(9)
C42 0.0330(12) 0.0269(11) 0.0297(13) -0.0011(9) -0.0059(10) -0.0042(9)
C43 0.0538(17) 0.0426(15) 0.0460(17) -0.0221(13) -0.0057(14) -0.0064(13)
C44 0.0535(17) 0.0502(16) 0.0401(16) -0.0036(13) -0.0244(14) -0.0172(13)
C45 0.0279(12) 0.0503(16) 0.0533(19) -0.0104(14) -0.0076(12) 0.0018(12)
C46 0.0394(14) 0.0467(15) 0.0277(13) -0.0050(11) 0.0009(11) -0.0049(12)
C47 0.0470(15) 0.0280(12) 0.0397(16) -0.0020(11) -0.0115(12) 0.0034(11)
C48 0.0389(14) 0.0459(15) 0.060(2) -0.0229(15) -0.0148(14) 0.0123(13)
C49 0.066(2) 0.0532(17) 0.0350(16) -0.0085(14) -0.0058(14) 0.0253(16)
C50 0.0376(14) 0.0547(17) 0.0423(17) -0.0097(14) -0.0066(13) 0.0093(13)
C51 0.059(2) 0.104(3) 0.108(4) -0.033(3) -0.014(2) -0.013(2)
C52 0.058(2) 0.0498(19) 0.098(3) -0.008(2) -0.008(2) -0.0189(17)
C53 0.0513(18) 0.0537(18) 0.050(2) -0.0140(15) -0.0068(15) -0.0156(15)
C54 0.063(2) 0.051(2) 0.142(5) -0.014(3) 0.003(3) -0.0195(19)
C55 0.064(3) 0.060(2) 0.122(4) 0.005(3) -0.003(3) -0.015(2)
C56 0.074(3) 0.064(2) 0.061(2) 0.0006(19) -0.008(2) -0.0182(19)
C57 0.063(2) 0.056(2) 0.068(2) -0.0192(18) 0.0154(18) -0.0154(17)

loop_
_atom_type_symbol
_atom_type_description
_atom_type_scat_dispersion_real
_atom_type_scat_dispersion_imag
_atom_type_scat_source
C C .0033 .0016 'International Tables Vol C Tables 4.2.6.8 and 6.1.1.4'
H H .0000 .0000 'International Tables Vol C Tables 4.2.6.8 and 6.1.1.4'
N N .0061 .0033 'International Tables Vol C Tables 4.2.6.8 and 6.1.1.4'
O O .0106 .0060 'International Tables Vol C Tables 4.2.6.8 and 6.1.1.4'
Cl Cl .1484 .1585 'International Tables Vol C Tables 4.2.6.8 and 6.1.1.4'
Cr Cr .3209 .6236 'International Tables Vol C Tables 4.2.6.8 and 6.1.1.4'
Rh Rh -1.1178 .9187 'International Tables Vol C Tables 4.2.6.8 and 6.1.1.4'

loop_
_geom_angle_atom_site_label_1
_geom_angle_atom_site_label_2
_geom_angle_atom_site_label_3
_geom_angle
C7 Rh1 N1 78.25(9)
C7 Rh1 C17 118.49(9)
N1 Rh1 C17 102.37(9)
C7 Rh1 C15 111.89(10)
N1 Rh1 C15 166.08(9)
C17 Rh1 C15 64.71(10)
C7 Rh1 C16 98.44(9)
N1 Rh1 C16 133.09(8)
C17 Rh1 C16 38.21(10)
C15 Rh1 C16 38.56(9)
C7 Rh1 C14 149.43(10)
N1 Rh1 C14 132.28(9)
C17 Rh1 C14 63.11(10)
C15 Rh1 C14 38.57(10)
C16 Rh1 C14 63.30(9)
C7 Rh1 C13 157.05(9)
N1 Rh1 C13 103.62(9)
C17 Rh1 C13 38.57(10)
C15 Rh1 C13 63.23(11)
C16 Rh1 C13 63.23(9)
C14 Rh1 C13 35.98(11)
C7 Rh1 Cl1 87.90(6)
N1 Rh1 Cl1 86.06(5)
C17 Rh1 Cl1 153.31(8)
C15 Rh1 Cl1 103.37(7)
C16 Rh1 Cl1 140.84(7)
C14 Rh1 Cl1 92.37(7)
C13 Rh1 Cl1 115.00(7)
C32 Rh2 N2 78.35(8)
C32 Rh2 C41 112.64(9)
N2 Rh2 C41 166.49(8)
C32 Rh2 C38 120.16(8)
N2 Rh2 C38 103.50(8)
C41 Rh2 C38 64.57(9)
C32 Rh2 C42 99.65(9)
N2 Rh2 C42 134.70(8)
C41 Rh2 C42 38.48(9)
C38 Rh2 C42 38.46(9)
C32 Rh2 C40 149.67(9)
N2 Rh2 C40 131.72(8)
C41 Rh2 C40 38.49(9)
C38 Rh2 C40 63.15(9)
C42 Rh2 C40 63.49(9)
C32 Rh2 C39 158.56(9)
N2 Rh2 C39 103.80(8)
C41 Rh2 C39 63.04(9)
C38 Rh2 C39 38.40(9)
C42 Rh2 C39 63.36(9)
C40 Rh2 C39 36.07(9)
C32 Rh2 Cl2 82.90(6)
N2 Rh2 Cl2 87.99(5)
C41 Rh2 Cl2 100.85(6)
C38 Rh2 Cl2 155.64(7)
C42 Rh2 Cl2 137.11(7)
C40 Rh2 Cl2 93.11(6)
C39 Rh2 Cl2 118.34(6)
C24 Cr1 C23 90.30(12)
C24 Cr1 C25 90.28(13)
C23 Cr1 C25 86.33(13)
C24 Cr1 C10 148.06(12)
C23 Cr1 C10 87.01(11)
C25 Cr1 C10 121.24(12)
C24 Cr1 C11 111.23(11)
C23 Cr1 C11 92.80(11)
C25 Cr1 C11 158.48(11)
C10 Cr1 C11 37.32(9)
C24 Cr1 C6 88.16(10)
C23 Cr1 C6 123.12(11)
C25 Cr1 C6 150.51(11)
C10 Cr1 C6 67.19(8)
C11 Cr1 C6 37.34(8)
C24 Cr1 C9 159.62(11)
C23 Cr1 C9 109.96(11)
C25 Cr1 C9 93.21(12)
C10 Cr1 C9 36.94(10)
C11 Cr1 C9 66.87(10)
C6 Cr1 C9 78.98(8)
C24 Cr1 C8 122.95(11)
C23 Cr1 C8 146.70(10)
C25 Cr1 C8 91.19(11)
C10 Cr1 C8 66.08(9)
C11 Cr1 C8 77.80(9)
C6 Cr1 C8 65.47(8)
C9 Cr1 C8 36.97(8)
C24 Cr1 C7 94.41(10)
C23 Cr1 C7 158.91(11)
C25 Cr1 C7 114.15(11)
C10 Cr1 C7 78.15(8)
C11 Cr1 C7 66.33(8)
C6 Cr1 C7 36.80(8)
C9 Cr1 C7 65.88(8)
C8 Cr1 C7 35.52(8)
C49 Cr2 C50 86.40(14)
C49 Cr2 C48 90.98(14)
C50 Cr2 C48 86.29(14)
C49 Cr2 C36 142.45(13)
C50 Cr2 C36 87.19(11)
C48 Cr2 C36 125.43(12)
C49 Cr2 C34 87.48(11)
C50 Cr2 C34 125.67(12)
C48 Cr2 C34 147.77(12)
C36 Cr2 C34 66.85(10)
C49 Cr2 C35 106.54(12)
C50 Cr2 C35 95.17(12)
C48 Cr2 C35 162.47(12)
C36 Cr2 C35 37.51(9)
C34 Cr2 C35 36.61(10)
C49 Cr2 C31 163.55(12)
C50 Cr2 C31 109.02(11)
C48 Cr2 C31 95.60(10)
C36 Cr2 C31 37.60(8)
C34 Cr2 C31 78.91(9)
C35 Cr2 C31 67.37(9)
C49 Cr2 C33 97.90(11)
C50 Cr2 C33 160.93(11)
C48 Cr2 C33 112.08(11)
C36 Cr2 C33 78.07(9)
C34 Cr2 C33 36.76(8)
C35 Cr2 C33 65.78(9)
C31 Cr2 C33 65.66(8)
C49 Cr2 C32 128.30(12)
C50 Cr2 C32 145.28(11)
C48 Cr2 C32 91.24(10)
C36 Cr2 C32 66.29(8)
C34 Cr2 C32 65.31(8)
C35 Cr2 C32 77.60(8)
C31 Cr2 C32 36.74(8)
C33 Cr2 C32 35.39(8)
C1 N1 C5 119.1(2)
C1 N1 Rh1 122.42(17)
C5 N1 Rh1 118.33(15)
C26 N2 C30 119.3(2)
C26 N2 Rh2 122.37(16)
C30 N2 Rh2 118.37(15)
N1 C1 C2 122.5(3)
N1 C1 H1 118.8
C2 C1 H1 118.8
C1 C2 C3 118.7(3)
C1 C2 H2 120.7
C3 C2 H2 120.7
C2 C3 C4 120.9(3)
C2 C3 H3 119.5
C4 C3 H3 119.5
C3 C4 C5 117.4(2)
C3 C4 C12 119.8(2)
C5 C4 C12 122.7(2)
N1 C5 C4 120.8(2)
N1 C5 C6 111.1(2)
C4 C5 C6 128.1(2)
C11 C6 C7 121.0(2)
C11 C6 C5 123.9(2)
C7 C6 C5 114.66(19)
C11 C6 Cr1 70.87(13)
C7 C6 Cr1 76.07(13)
C5 C6 Cr1 132.43(14)
C8 C7 C6 116.7(2)
C8 C7 Rh1 126.65(18)
C6 C7 Rh1 116.12(16)
C8 C7 Cr1 69.40(12)
C6 C7 Cr1 67.14(12)
Rh1 C7 Cr1 141.23(10)
C7 C8 C9 122.6(2)
C7 C8 Cr1 75.09(13)
C9 C8 Cr1 69.90(13)
C7 C8 H8 118.7
C9 C8 H8 118.7
Cr1 C8 H8 128.8
C10 C9 C8 119.2(2)
C10 C9 Cr1 70.87(13)
C8 C9 Cr1 73.13(13)
C10 C9 H9 120.4
C8 C9 H9 120.4
Cr1 C9 H9 127.6
C9 C10 C11 120.2(2)
C9 C10 Cr1 72.18(14)
C11 C10 Cr1 71.41(13)
C9 C10 H10 119.9
C11 C10 H10 119.9
Cr1 C10 H10 128.8
C10 C11 C6 119.9(2)
C10 C11 Cr1 71.27(14)
C6 C11 Cr1 71.80(13)
C10 C11 H11 120.1
C6 C11 H11 120.1
Cr1 C11 H11 129.2
C4 C12 H12A 109.5
C4 C12 H12B 109.5
H12A C12 H12B 109.5
C4 C12 H12C 109.5
H12A C12 H12C 109.5
H12B C12 H12C 109.5
C14 C13 C17 108.1(2)
C14 C13 C18 127.2(3)
C17 C13 C18 124.6(3)
C14 C13 Rh1 71.79(14)
C17 C13 Rh1 67.19(13)
C18 C13 Rh1 130.0(2)
C13 C14 C15 108.7(2)
C13 C14 C19 127.5(3)
C15 C14 C19 123.8(3)
C13 C14 Rh1 72.24(15)
C15 C14 Rh1 67.42(14)
C19 C14 Rh1 126.39(18)
C16 C15 C14 107.0(2)
C16 C15 C20 126.7(2)
C14 C15 C20 125.3(2)
C16 C15 Rh1 71.51(14)
C14 C15 Rh1 74.00(15)
C20 C15 Rh1 128.44(19)
C17 C16 C15 108.2(2)
C17 C16 C21 126.6(2)
C15 C16 C21 125.2(2)
C17 C16 Rh1 70.06(14)
C15 C16 Rh1 69.93(13)
C21 C16 Rh1 128.86(17)
C16 C17 C13 107.7(2)
C16 C17 C22 127.5(3)
C13 C17 C22 124.1(3)
C16 C17 Rh1 71.73(13)
C13 C17 Rh1 74.25(14)
C22 C17 Rh1 127.4(2)
C13 C18 H18A 109.5
C13 C18 H18B 109.5
H18A C18 H18B 109.5
C13 C18 H18C 109.5
H18A C18 H18C 109.5
H18B C18 H18C 109.5
C14 C19 H19A 109.5
C14 C19 H19B 109.5
H19A C19 H19B 109.5
C14 C19 H19C 109.5
H19A C19 H19C 109.5
H19B C19 H19C 109.5
C15 C20 H20A 109.5
C15 C20 H20B 109.5
H20A C20 H20B 109.5
C15 C20 H20C 109.5
H20A C20 H20C 109.5
H20B C20 H20C 109.5
C16 C21 H21A 109.5
C16 C21 H21B 109.5
H21A C21 H21B 109.5
C16 C21 H21C 109.5
H21A C21 H21C 109.5
H21B C21 H21C 109.5
C17 C22 H22A 109.5
C17 C22 H22B 109.5
H22A C22 H22B 109.5
C17 C22 H22C 109.5
H22A C22 H22C 109.5
H22B C22 H22C 109.5
O1 C23 Cr1 177.8(3)
O2 C24 Cr1 177.6(3)
O3 C25 Cr1 179.5(3)
N2 C26 C27 123.0(2)
N2 C26 H26 118.5
C27 C26 H26 118.5
C26 C27 C28 118.3(2)
C26 C27 H27 120.9
C28 C27 H27 120.9
C27 C28 C29 120.5(2)
C27 C28 H28 119.7
C29 C28 H28 119.7
C30 C29 C28 117.9(2)
C30 C29 C37 124.5(2)
C28 C29 C37 117.5(2)
N2 C30 C29 120.7(2)
N2 C30 C31 111.4(2)
C29 C30 C31 127.9(2)
C36 C31 C32 119.6(2)
C36 C31 C30 125.2(2)
C32 C31 C30 114.86(19)
C36 C31 Cr2 69.66(13)
C32 C31 Cr2 75.81(12)
C30 C31 Cr2 131.61(14)
C33 C32 C31 117.9(2)
C33 C32 Rh2 125.27(18)
C31 C32 Rh2 115.90(16)
C33 C32 Cr2 69.55(12)
C31 C32 Cr2 67.45(11)
Rh2 C32 Cr2 144.26(10)
C32 C33 C34 121.7(2)
C32 C33 Cr2 75.06(13)
C34 C33 Cr2 69.54(13)
C32 C33 H33 119.2
C34 C33 H33 119.2
Cr2 C33 H33 128.5
C35 C34 C33 120.6(2)
C35 C34 Cr2 71.94(15)
C33 C34 Cr2 73.70(13)
C35 C34 H34 119.7
C33 C34 H34 119.7
Cr2 C34 H34 126.6
C34 C35 C36 119.3(2)
C34 C35 Cr2 71.46(14)
C36 C35 Cr2 70.00(14)
C34 C35 H35 120.4
C36 C35 H35 120.4
Cr2 C35 H35 130.8
C35 C36 C31 120.5(2)
C35 C36 Cr2 72.49(14)
C31 C36 Cr2 72.73(13)
C35 C36 H36 119.7
C31 C36 H36 119.7
Cr2 C36 H36 127.0
C29 C37 H37A 109.5
C29 C37 H37B 109.5
H37A C37 H37B 109.5
C29 C37 H37C 109.5
H37A C37 H37C 109.5
H37B C37 H37C 109.5
C42 C38 C39 107.4(2)
C42 C38 C43 127.5(2)
C39 C38 C43 124.6(2)
C42 C38 Rh2 70.82(13)
C39 C38 Rh2 74.20(13)
C43 C38 Rh2 127.26(19)
C40 C39 C38 108.3(2)
C40 C39 C44 125.5(2)
C38 C39 C44 126.1(2)
C40 C39 Rh2 71.52(14)
C38 C39 Rh2 67.40(13)
C44 C39 Rh2 130.30(19)
C39 C40 C41 108.4(2)
C39 C40 C45 126.6(2)
C41 C40 C45 125.0(2)
C39 C40 Rh2 72.41(14)
C41 C40 Rh2 67.41(13)
C45 C40 Rh2 126.69(18)
C42 C41 C40 107.6(2)
C42 C41 C46 126.7(2)
C40 C41 C46 125.0(2)
C42 C41 Rh2 71.18(14)
C40 C41 Rh2 74.10(14)
C46 C41 Rh2 127.32(18)
C41 C42 C38 108.1(2)
C41 C42 C47 125.5(2)
C38 C42 C47 126.3(2)
C41 C42 Rh2 70.34(13)
C38 C42 Rh2 70.71(13)
C47 C42 Rh2 127.86(18)
C38 C43 H43A 109.5
C38 C43 H43B 109.5
H43A C43 H43B 109.5
C38 C43 H43C 109.5
H43A C43 H43C 109.5
H43B C43 H43C 109.5
C39 C44 H44A 109.5
C39 C44 H44B 109.5
H44A C44 H44B 109.5
C39 C44 H44C 109.5
H44A C44 H44C 109.5
H44B C44 H44C 109.5
C40 C45 H45A 109.5
C40 C45 H45B 109.5
H45A C45 H45B 109.5
C40 C45 H45C 109.5
H45A C45 H45C 109.5
H45B C45 H45C 109.5
C41 C46 H46A 109.5
C41 C46 H46B 109.5
H46A C46 H46B 109.5
C41 C46 H46C 109.5
H46A C46 H46C 109.5
H46B C46 H46C 109.5
C42 C47 H47A 109.5
C42 C47 H47B 109.5
H47A C47 H47B 109.5
C42 C47 H47C 109.5
H47A C47 H47C 109.5
H47B C47 H47C 109.5
O4 C48 Cr2 177.0(3)
O5 C49 Cr2 175.7(4)
O6 C50 Cr2 179.7(3)
C52 C51 H51A 109.5
C52 C51 H51B 109.5
H51A C51 H51B 109.5
C52 C51 H51C 109.5
H51A C51 H51C 109.5
H51B C51 H51C 109.5
C53 C52 C51 122.9(4)
C53 C52 C57 119.7(4)
C51 C52 C57 117.3(4)
C54 C53 C52 118.3(4)
C54 C53 H53 120.8
C52 C53 H53 120.8
C55 C54 C53 127.9(6)
C55 C54 H54 116.1
C53 C54 H54 116.1
C54 C55 C56 114.0(5)
C54 C55 H55 123.0
C56 C55 H55 123.0
C55 C56 C57 126.2(4)
C55 C56 H56 116.9
C57 C56 H56 116.9
C56 C57 C52 113.9(4)
C56 C57 H57 123.1
C52 C57 H57 123.1

loop_
_geom_bond_atom_site_label_1
_geom_bond_atom_site_label_2
_geom_bond_distance
Rh1 C7 2.023(2)
Rh1 N1 2.088(2)
Rh1 C17 2.156(2)
Rh1 C15 2.157(3)
Rh1 C16 2.178(2)
Rh1 C14 2.245(3)
Rh1 C13 2.251(2)
Rh1 Cl1 2.4072(6)
Rh2 C32 2.016(2)
Rh2 N2 2.0901(19)
Rh2 C41 2.157(2)
Rh2 C38 2.166(2)
Rh2 C42 2.168(2)
Rh2 C40 2.247(2)
Rh2 C39 2.258(2)
Rh2 Cl2 2.4146(5)
Cr1 C24 1.830(3)
Cr1 C23 1.834(3)
Cr1 C25 1.841(3)
Cr1 C10 2.194(2)
Cr1 C11 2.196(2)
Cr1 C6 2.208(2)
Cr1 C9 2.210(2)
Cr1 C8 2.252(2)
Cr1 C7 2.325(2)
Cr2 C49 1.824(3)
Cr2 C50 1.826(3)
Cr2 C48 1.836(3)
Cr2 C36 2.183(2)
Cr2 C34 2.209(2)
Cr2 C35 2.215(2)
Cr2 C31 2.223(2)
Cr2 C33 2.263(2)
Cr2 C32 2.334(2)
O1 C23 1.153(3)
O2 C24 1.161(3)
O3 C25 1.155(3)
O4 C48 1.149(3)
O5 C49 1.154(3)
O6 C50 1.158(3)
N1 C1 1.346(3)
N1 C5 1.366(3)
N2 C26 1.337(3)
N2 C30 1.370(3)
C1 C2 1.364(4)
C1 H1 0.9500
C2 C3 1.370(4)
C2 H2 0.9500
C3 C4 1.396(4)
C3 H3 0.9500
C4 C5 1.401(3)
C4 C12 1.505(4)
C5 C6 1.488(3)
C6 C11 1.409(3)
C6 C7 1.435(3)
C7 C8 1.398(3)
C8 C9 1.415(3)
C8 H8 0.9500
C9 C10 1.396(4)
C9 H9 0.9500
C10 C11 1.404(4)
C10 H10 0.9500
C11 H11 0.9500
C12 H12A 0.9800
C12 H12B 0.9800
C12 H12C 0.9800
C13 C14 1.389(4)
C13 C17 1.458(4)
C13 C18 1.492(4)
C14 C15 1.456(4)
C14 C19 1.500(4)
C15 C16 1.431(3)
C15 C20 1.498(4)
C16 C17 1.419(4)
C16 C21 1.497(3)
C17 C22 1.492(4)
C18 H18A 0.9800
C18 H18B 0.9800
C18 H18C 0.9800
C19 H19A 0.9800
C19 H19B 0.9800
C19 H19C 0.9800
C20 H20A 0.9800
C20 H20B 0.9800
C20 H20C 0.9800
C21 H21A 0.9800
C21 H21B 0.9800
C21 H21C 0.9800
C22 H22A 0.9800
C22 H22B 0.9800
C22 H22C 0.9800
C26 C27 1.369(4)
C26 H26 0.9500
C27 C28 1.378(4)
C27 H27 0.9500
C28 C29 1.399(3)
C28 H28 0.9500
C29 C30 1.396(3)
C29 C37 1.508(3)
C30 C31 1.476(3)
C31 C36 1.421(3)
C31 C32 1.440(3)
C32 C33 1.399(3)
C33 C34 1.411(3)
C33 H33 0.9500
C34 C35 1.390(4)
C34 H34 0.9500
C35 C36 1.415(4)
C35 H35 0.9500
C36 H36 0.9500
C37 H37A 0.9800
C37 H37B 0.9800
C37 H37C 0.9800
C38 C42 1.428(3)
C38 C39 1.458(3)
C38 C43 1.497(3)
C39 C40 1.395(4)
C39 C44 1.500(3)
C40 C41 1.454(3)
C40 C45 1.499(3)
C41 C42 1.425(3)
C41 C46 1.496(3)
C42 C47 1.498(3)
C43 H43A 0.9800
C43 H43B 0.9800
C43 H43C 0.9800
C44 H44A 0.9800
C44 H44B 0.9800
C44 H44C 0.9800
C45 H45A 0.9800
C45 H45B 0.9800
C45 H45C 0.9800
C46 H46A 0.9800
C46 H46B 0.9800
C46 H46C 0.9800
C47 H47A 0.9800
C47 H47B 0.9800
C47 H47C 0.9800
C51 C52 1.439(5)
C51 H51A 0.9800
C51 H51B 0.9800
C51 H51C 0.9800
C52 C53 1.401(5)
C52 C57 1.445(5)
C53 C54 1.330(5)
C53 H53 0.9500
C54 C55 1.314(6)
C54 H54 0.9500
C55 C56 1.393(6)
C55 H55 0.9500
C56 C57 1.393(5)
C56 H56 0.9500
C57 H57 0.9500
